data_2011088
loop_
_publ_author_name
'Liu, Guang'
'Liu, Jian'
'Wei, Yong-Ge'
'Liu, Qun'
'Zhang, Shi-Wei'

_publ_section_title \m-Glycine-<i>O</i>:<i>O</i>'-di-\m-oxo-bis[(glycinato-<i>N</i>,<i>O</i>)oxomolybdenum(V)]
_journal_issue 7
_journal_name_full 'Acta Crystallographica Section C'
_journal_page_first 822
_journal_page_last 823
_journal_paper_doi 10.1107/S0108270100006466
_journal_volume 56
_journal_year 2000
_chemical_formula_iupac '[Mo2 O2 (C2 H4 NO2 )2 (O)2 (C2 H5 NO2 )]'
_chemical_formula_moiety 'C6 H13 Mo2 N3 O10'
_chemical_formula_structural '[MoO(C~2~H~4~O~2~N)]~2~O~2~(C~2~H~5~O~2~N)'
_chemical_formula_sum 'C12 H26 Mo4 N6 O20'
_chemical_formula_weight 479.075
_chemical_name_common 'molybdenum(V) glycinate'
_chemical_name_systematic
;
Di-\m-O-\m-2-aminoacetate-bis[(2-aminoacetate-N,O)oxo-molybdenum(V)]
;
_space_group_IT_number 2
_symmetry_cell_setting triclinic
_symmetry_space_group_name_Hall '-P 1'
_symmetry_space_group_name_H-M 'P -1'
_audit_creation_method SHELXL-97
_cell_angle_alpha 68.15(3)
_cell_angle_beta 82.08(3)
_cell_angle_gamma 86.08(3)
_cell_formula_units_Z 2
_cell_length_a 5.7300(10)
_cell_length_b 10.213(2)
_cell_length_c 12.232(2)
_cell_measurement_reflns_used 21
_cell_measurement_temperature 293(2)
_cell_measurement_theta_max 11
_cell_measurement_theta_min 5
_cell_volume 657.9(2)
_computing_cell_refinement
;MSC/AFC Diffractometer Control Software (Molecular Structure Corporation,
 1994)
;
_computing_data_collection
;MSC/AFC Diffractometer Control Software (Molecular Structure Corporation,
 1994)
;
_computing_data_reduction 'TEXSAN (Molecular Structure Corporation, 1997)'
_computing_molecular_graphics 'XP in SHELXTL (Siemens, 1990)'
_computing_publication_material 'CIFTAB in SHELXL97'
_computing_structure_refinement 'SHELXL97 (Sheldrick, 1997)'
_computing_structure_solution 'SHELXS97 (Sheldrick, 1990)'
_diffrn_ambient_temperature 293(2)
_diffrn_measured_fraction_theta_full .999
_diffrn_measured_fraction_theta_max .999
_diffrn_measurement_device_type AFC6S
_diffrn_measurement_method 2\q
_diffrn_radiation_monochromator graphite
_diffrn_radiation_source 'fine-focus sealed tube'
_diffrn_radiation_type MoK\a
_diffrn_radiation_wavelength .71069
_diffrn_reflns_av_R_equivalents .0254
_diffrn_reflns_av_sigmaI/netI .0434
_diffrn_reflns_limit_h_max 8
_diffrn_reflns_limit_h_min -8
_diffrn_reflns_limit_k_max 0
_diffrn_reflns_limit_k_min -14
_diffrn_reflns_limit_l_max 15
_diffrn_reflns_limit_l_min -17
_diffrn_reflns_number 4009
_diffrn_reflns_theta_full 30.00
_diffrn_reflns_theta_max 30.00
_diffrn_reflns_theta_min 1.81
_diffrn_standards_decay_% 1
_diffrn_standards_interval_count 200
_diffrn_standards_number 3
_exptl_absorpt_coefficient_mu 1.964
_exptl_absorpt_correction_T_max .675
_exptl_absorpt_correction_T_min .602
_exptl_absorpt_correction_type psi-scan
_exptl_absorpt_process_details
;
(Coppens et al., 1965)
;
_exptl_crystal_colour red
_exptl_crystal_density_diffrn 2.418
_exptl_crystal_density_method 'not measured'
_exptl_crystal_description block
_exptl_crystal_F_000 468
_exptl_crystal_size_max .2
_exptl_crystal_size_mid .2
_exptl_crystal_size_min .2
_refine_diff_density_max .641
_refine_diff_density_min -2.012
_refine_ls_extinction_method 'none '
_refine_ls_goodness_of_fit_ref 1.089
_refine_ls_hydrogen_treatment refall
_refine_ls_matrix_type full
_refine_ls_number_parameters 242
_refine_ls_number_reflns 3811
_refine_ls_number_restraints 0
_refine_ls_restrained_S_all 1.089
_refine_ls_R_factor_all .0353
_refine_ls_R_factor_gt .0313
_refine_ls_shift/su_max .001
_refine_ls_shift/su_mean .000
_refine_ls_structure_factor_coef Fsqd
_refine_ls_weighting_details 'w = 1/[\s^2^(Fo^2^)+(0.0367P)^2^+0.8169P] where P=(Fo^2^+2Fc^2^)/3'
_refine_ls_weighting_scheme calc
_refine_ls_wR_factor_ref .0864
_reflns_number_gt 3455
_reflns_number_total 3811
_reflns_threshold_expression I>2\s(I)
_cod_data_source_file br1289.cif
_cod_data_source_block I
_cod_depositor_comments
;
The following automatic conversions were performed:

'_exptl_absorpt_correction_type' value 'Psi scan' changed to
'psi-scan' according to
/home/saulius/struct/CIF-dictionaries/cif_core.dic dictionary named
'cif_core.dic' version 2.4.1 from 2010-06-29.

Automatic conversion script
Id: cif_fix_values 1715 2011-07-08 13:25:40Z adriana 

The following automatic conversions were performed:

'_refine_ls_weighting_scheme' value 'calc w =
1/[\s^2^(Fo^2^)+(0.0367P)^2^+0.8169P] where P=(Fo^2^+2Fc^2^)/3' was
changed to 'calc'. New tag '_refine_ls_weighting_details' was
created. The value of the new tag was set to 'w =
1/[\s^2^(Fo^2^)+(0.0367P)^2^+0.8169P] where P=(Fo^2^+2Fc^2^)/3'.

Automatic conversion script
Id: cif_fix_values 3143 2015-03-26 13:38:13Z robertas 
;
_cod_database_code 2011088
_cod_database_fobs_code 2011088

loop_
_symmetry_equiv_pos_as_xyz
'x, y, z'
'-x, -y, -z'

loop_
_atom_site_label
_atom_site_fract_x
_atom_site_fract_y
_atom_site_fract_z
_atom_site_U_iso_or_equiv
_atom_site_adp_type
_atom_site_calc_flag
_atom_site_refinement_flags
_atom_site_occupancy
_atom_site_disorder_assembly
_atom_site_disorder_group
_atom_site_type_symbol
Mo1 .25076(4) .18704(2) -.15159(2) .01688(8) Uani d . 1 . . Mo
Mo2 .41931(4) .42230(2) -.17536(2) .01540(7) Uani d . 1 . . Mo
O1 .2735(4) .4616(3) -.0610(2) .0287(5) Uani d . 1 . . O
O2 .0651(5) .1492(3) -.0252(2) .0314(5) Uani d . 1 . . O
O3 .1753(4) .3791(2) -.25208(19) .0194(4) Uani d . 1 . . O
O4 .5374(4) .2316(2) -.10568(19) .0203(4) Uani d . 1 . . O
O5 .5103(4) .2033(2) -.31854(19) .0218(4) Uani d . 1 . . O
O6 .6540(4) .4095(2) -.33693(19) .0221(4) Uani d . 1 . . O
C1 .6482(5) .3042(3) -.3660(2) .0193(5) Uani d . 1 . . C
C2 .8240(6) .3024(3) -.4696(3) .0245(6) Uani d . 1 . . C
N1 .8029(6) .1706(3) -.4919(3) .0281(6) Uani d . 1 . . N
O7 .4264(4) .6294(2) -.2992(2) .0243(4) Uani d . 1 . . O
O8 .6566(5) .8064(3) -.4144(2) .0346(6) Uani d . 1 . . O
C3 .6199(6) .6975(3) -.3265(3) .0220(5) Uani d . 1 . . C
C4 .8001(6) .6414(4) -.2395(3) .0304(7) Uani d . 1 . . C
N2 .7620(4) .4935(3) -.1627(2) .0187(4) Uani d . 1 . . N
O9 .0505(4) .1105(2) -.2433(2) .0246(4) Uani d . 1 . . O
O10 -.0021(6) -.0552(3) -.3128(3) .0390(6) Uani d . 1 . . O
C5 .1054(6) -.0077(3) -.2556(3) .0247(6) Uani d . 1 . . C
C6 .3154(6) -.0886(3) -.1994(3) .0260(6) Uani d . 1 . . C
N3 .4041(5) -.0263(3) -.1226(3) .0238(5) Uani d . 1 . . N
H1N .922(9) .162(6) -.547(5) .050(14) Uiso d . 1 . . H
H2N .832(10) .101(6) -.437(5) .052(16) Uiso d . 1 . . H
H3N .653(11) .168(6) -.509(5) .055(16) Uiso d . 1 . . H
H4N .865(9) .445(5) -.177(4) .038(13) Uiso d . 1 . . H
H5N .796(11) .483(7) -.091(6) .07(2) Uiso d . 1 . . H
H6N .394(8) -.082(5) -.057(4) .034(12) Uiso d . 1 . . H
H7N .568(9) -.023(5) -.134(4) .036(12) Uiso d . 1 . . H
H1 .966(8) .312(5) -.455(4) .028(11) Uiso d . 1 . . H
H2 .773(8) .393(5) -.541(4) .029(11) Uiso d . 1 . . H
H3 .965(9) .663(5) -.274(4) .044(13) Uiso d . 1 . . H
H4 .767(12) .692(7) -.199(6) .08(2) Uiso d . 1 . . H
H5 .258(8) -.169(5) -.164(4) .031(11) Uiso d . 1 . . H
H6 .435(9) -.078(5) -.264(5) .043(13) Uiso d . 1 . . H

loop_
_atom_site_aniso_label
_atom_site_aniso_U_11
_atom_site_aniso_U_22
_atom_site_aniso_U_33
_atom_site_aniso_U_12
_atom_site_aniso_U_13
_atom_site_aniso_U_23
Mo1 .01725(12) .01793(12) .01724(12) -.00054(8) -.00327(8) -.00804(9)
Mo2 .01437(12) .01816(12) .01567(12) .00005(8) -.00222(8) -.00842(9)
O1 .0236(11) .0409(13) .0292(12) -.0027(10) .0010(9) -.0228(10)
O2 .0334(13) .0340(12) .0263(12) -.0120(10) .0058(10) -.0119(10)
O3 .0185(9) .0217(9) .0213(10) .0041(8) -.0066(8) -.0110(8)
O4 .0205(10) .0206(9) .0199(10) .0001(8) -.0073(8) -.0058(8)
O5 .0235(10) .0242(10) .0192(10) -.0003(8) .0014(8) -.0109(8)
O6 .0238(10) .0251(10) .0201(10) -.0027(8) .0007(8) -.0121(8)
C1 .0207(13) .0238(13) .0153(12) .0039(10) -.0029(10) -.0097(10)
C2 .0274(15) .0268(14) .0186(13) .0016(12) .0026(11) -.0098(11)
N1 .0387(16) .0270(13) .0175(12) .0090(12) -.0008(11) -.0094(10)
O7 .0244(11) .0193(9) .0287(11) .0010(8) -.0080(9) -.0067(8)
O8 .0437(15) .0298(12) .0253(12) -.0086(11) -.0043(10) -.0027(10)
C3 .0243(13) .0227(13) .0204(13) .0007(11) -.0027(10) -.0097(11)
C4 .0261(16) .0248(15) .0352(18) -.0075(12) -.0069(13) -.0030(13)
N2 .0165(11) .0218(11) .0201(11) .0005(9) -.0024(9) -.0105(9)
O9 .0246(11) .0233(10) .0316(12) .0023(8) -.0126(9) -.0139(9)
O10 .0572(17) .0257(12) .0436(15) .0006(11) -.0282(13) -.0161(11)
C5 .0306(15) .0200(13) .0245(14) -.0031(11) -.0077(12) -.0075(11)
C6 .0341(16) .0207(13) .0272(15) .0039(12) -.0088(13) -.0124(12)
N3 .0300(14) .0184(11) .0232(13) .0016(10) -.0091(10) -.0062(10)

loop_
_atom_type_symbol
_atom_type_description
_atom_type_scat_dispersion_real
_atom_type_scat_dispersion_imag
_atom_type_scat_source
C C .0033 .0016 'International Tables Vol C Tables 4.2.6.8 and 6.1.1.4'
H H .0000 .0000 'International Tables Vol C Tables 4.2.6.8 and 6.1.1.4'
N N .0061 .0033 'International Tables Vol C Tables 4.2.6.8 and 6.1.1.4'
O O .0106 .0060 'International Tables Vol C Tables 4.2.6.8 and 6.1.1.4'
Mo Mo -1.6832 .6857 'International Tables Vol C Tables 4.2.6.8 and 6.1.1.4'

loop_
_geom_angle_atom_site_label_1
_geom_angle_atom_site_label_2
_geom_angle_atom_site_label_3
_geom_angle
O2 Mo1 O4 102.07(11)
O2 Mo1 O3 106.64(12)
O4 Mo1 O3 96.25(9)
O2 Mo1 O9 98.10(11)
O4 Mo1 O9 156.22(10)
O3 Mo1 O9 89.85(9)
O2 Mo1 N3 98.94(13)
O4 Mo1 N3 87.50(10)
O3 Mo1 N3 152.67(10)
O9 Mo1 N3 76.98(10)
O2 Mo1 O5 171.50(11)
O4 Mo1 O5 80.01(9)
O3 Mo1 O5 81.16(9)
O9 Mo1 O5 78.25(9)
N3 Mo1 O5 72.83(10)
O2 Mo1 Mo2 102.56(9)
O4 Mo1 Mo2 48.55(7)
O3 Mo1 Mo2 49.02(6)
O9 Mo1 Mo2 137.73(7)
N3 Mo1 Mo2 134.04(8)
O5 Mo1 Mo2 85.04(6)
O1 Mo2 O4 105.63(12)
O1 Mo2 O3 105.27(10)
O4 Mo2 O3 96.60(9)
O1 Mo2 O7 95.94(12)
O4 Mo2 O7 154.97(10)
O3 Mo2 O7 89.67(9)
O1 Mo2 N2 95.54(11)
O4 Mo2 N2 87.56(10)
O3 Mo2 N2 156.71(10)
O7 Mo2 N2 77.71(10)
O1 Mo2 O6 168.63(10)
O4 Mo2 O6 81.33(9)
O3 Mo2 O6 82.44(9)
O7 Mo2 O6 75.49(9)
N2 Mo2 O6 75.53(9)
O1 Mo2 Mo1 104.31(9)
O4 Mo2 Mo1 48.95(6)
O3 Mo2 Mo1 48.98(7)
O7 Mo2 Mo1 137.26(7)
N2 Mo2 Mo1 135.44(7)
O6 Mo2 Mo1 87.05(6)
Mo1 O3 Mo2 81.99(8)
Mo2 O4 Mo1 82.49(9)
C1 O5 Mo1 120.93(18)
C1 O6 Mo2 120.57(19)
O5 C1 O6 126.2(3)
O5 C1 C2 117.9(3)
O6 C1 C2 115.9(3)
N1 C2 C1 110.3(3)
C3 O7 Mo2 118.81(19)
O8 C3 O7 123.3(3)
O8 C3 C4 120.5(3)
O7 C3 C4 116.1(3)
N2 C4 C3 112.4(3)
C4 N2 Mo2 111.7(2)
C5 O9 Mo1 120.5(2)
O10 C5 O9 123.0(3)
O10 C5 C6 119.3(3)
O9 C5 C6 117.6(3)
N3 C6 C5 112.1(3)
C6 N3 Mo1 111.28(19)

loop_
_geom_bond_atom_site_label_1
_geom_bond_atom_site_label_2
_geom_bond_site_symmetry_2
_geom_bond_distance
_geom_bond_publ_flag
Mo1 O2 . 1.682(2) yes
Mo1 O4 . 1.941(2) yes
Mo1 O3 . 1.944(2) yes
Mo1 O9 . 2.077(2) yes
Mo1 N3 . 2.212(3) yes
Mo1 O5 . 2.314(2) yes
Mo1 Mo2 . 2.5515(7) yes
Mo2 O1 . 1.694(2) yes
Mo2 O4 . 1.929(2) yes
Mo2 O3 . 1.945(2) yes
Mo2 O7 . 2.092(2) yes
Mo2 N2 . 2.184(3) yes
Mo2 O6 . 2.273(2) yes
O5 C1 . 1.250(4) ?
O6 C1 . 1.256(3) ?
C1 C2 . 1.511(4) ?
C2 N1 . 1.484(4) ?
O7 C3 . 1.286(4) ?
O8 C3 . 1.232(4) ?
C3 C4 . 1.516(5) ?
C4 N2 . 1.464(4) ?
O9 C5 . 1.284(4) ?
O10 C5 . 1.231(4) ?
C5 C6 . 1.507(5) ?
C6 N3 . 1.473(4) ?

loop_
_geom_hbond_atom_site_label_D
_geom_hbond_atom_site_label_H
_geom_hbond_atom_site_label_A
_geom_hbond_site_symmetry_A
_geom_hbond_distance_DA
_geom_hbond_angle_DHA
N1 H1N O8 2_764 3.143(4) 137(4)
N1 H1N O10 2_654 3.092(4) 140(4)
N1 H2N O10 1_655 2.816(4) 164(6)
N1 H3N O8 2_664 2.975(5) 167(5)
N2 H4N O3 1_655 2.834(3) 162(5)
N2 H5N O1 2_665 2.916(3) 149(6)
N3 H6N O4 2_655 2.847(4) 165(5)
